data_9010009
loop_
_publ_author_name
'Milton, C.'
'Appleman, D. E.'
'Appleman, M. H.'
'Chao, E. C. T.'
'Cuttita, F.'
'Dinnin, J. I.'
'Dwornik, E. J.'
'Ingram, B. L.'
'Rose, H. J.'

_publ_section_title
;
 Merumite, a complex assemblage of chromium minerals from Guyana
;
_journal_name_full 'U.S. Geological Survey Professional Paper'
_journal_page_first 1
_journal_page_last 29
_journal_volume 887
_journal_year 1976
_chemical_compound_source Guyana
_chemical_formula_sum 'Cr H O2'
_chemical_name_mineral Bracewellite
_space_group_IT_number 62
_symmetry_space_group_name_Hall '-P 2c 2ab'
_symmetry_space_group_name_H-M 'P b n m'
_cell_angle_alpha 90
_cell_angle_beta 90
_cell_angle_gamma 90
_cell_formula_units_Z 4
_cell_length_a 4.492
_cell_length_b 9.860
_cell_length_c 2.974
_cell_volume 131.722
_database_code_amcsd 0015707
_exptl_crystal_density_diffrn 4.286
_cod_original_formula_sum 'Cr O2 H'
_cod_database_code 9010009

loop_
_space_group_symop_operation_xyz
x,y,z
x,y,1/2-z
-x,-y,1/2+z
1/2+x,1/2-y,1/2+z
1/2-x,1/2+y,1/2-z
1/2-x,1/2+y,z
1/2+x,1/2-y,-z
-x,-y,-z

loop_
_atom_site_label
_atom_site_fract_x
_atom_site_fract_y
_atom_site_fract_z
_atom_site_type_symbol
_atom_site_attached_hydrogens
Cr -0.05200 0.14500 0.25000 Cr 0
O1 0.30100 -0.19700 0.25000 O 0
O-H2 -0.19800 -0.05400 0.25000 O 1

loop_
_cod_changelog_entry_id
_cod_changelog_entry_author
_cod_changelog_entry_date
_cod_changelog_entry_text
1
;cod-tools version 3.8.0
Id: cif_guess_AMCSD_atom_types 9574 2023-05-10 09:00:05Z saulius
;
2023-05-10T18:52:19+03:00
;Derived atom types and hydrogen counts
from atom names that follow the AMCSD naming convention
(Wat == water, O-H == hydroxyl).
;

loop_
_cod_related_entry_id
_cod_related_entry_database
_cod_related_entry_code
1 AMCSD 0015707
